data_4518334
loop_
_publ_author_name
'He, Jian'
'Bai, Zhi-Qin'
'Yuan, Pan-Feng'
'Wu, Li-Zhu'
'Liu, Qiang'

_publ_section_title
;
 Highly Efficient Iridium-Based Photosensitizers for
 Thia-Patern\`o--B\"uchi Reaction and Aza-Photocyclization
;
_journal_name_full 'ACS Catalysis'
_journal_page_first 446
_journal_page_last 455
_journal_paper_doi 10.1021/acscatal.0c05005
_journal_year 2020
_chemical_formula_moiety 'C32 H20 F10 Ir N6, F6 P, C3 H6 O'
_chemical_formula_sum 'C35 H26 F16 Ir N6 O P'
_chemical_formula_weight 1073.79
_space_group_crystal_system monoclinic
_space_group_IT_number 14
_space_group_name_Hall '-P 2yn'
_space_group_name_H-M_alt 'P 1 21/n 1'
_atom_sites_solution_hydrogens geom
_atom_sites_solution_primary iterative
_atom_sites_solution_secondary difmap
_audit_creation_date 2018-09-07
_audit_creation_method
;
Olex2 1.2
(compiled 2018.05.29 svn.r3508 for OlexSys, GUI svn.r5506)
;
_cell_angle_alpha 90.00
_cell_angle_beta 96.357(5)
_cell_angle_gamma 90.00
_cell_formula_units_Z 4
_cell_length_a 13.6349(6)
_cell_length_b 13.8194(5)
_cell_length_c 20.9311(10)
_cell_measurement_reflns_used 3656
_cell_measurement_temperature 293.44(10)
_cell_measurement_theta_max 24.8080
_cell_measurement_theta_min 3.9320
_cell_volume 3919.7(3)
_computing_cell_refinement
;
CrysAlisPro, Agilent Technologies,
Version 1.171.36.28 (release 01-02-2013 CrysAlis171 .NET)
(compiled Feb  1 2013,16:14:44)
;
_computing_data_collection
;
CrysAlisPro, Agilent Technologies,
Version 1.171.36.28 (release 01-02-2013 CrysAlis171 .NET)
(compiled Feb  1 2013,16:14:44)
;
_computing_data_reduction
;
CrysAlisPro, Agilent Technologies,
Version 1.171.36.28 (release 01-02-2013 CrysAlis171 .NET)
(compiled Feb  1 2013,16:14:44)
;
_computing_molecular_graphics 'Olex2 (Dolomanov et al., 2009)'
_computing_publication_material 'Olex2 (Dolomanov et al., 2009)'
_computing_structure_refinement 'ShelXL (Sheldrick, 2015)'
_computing_structure_solution
;
Superflip (Palatinus & Chapuis, 2007;Palatinus & van der Lee, 2008;
Palatinus et al., 2012)
;
_diffrn_ambient_temperature 293.44(10)
_diffrn_detector_area_resol_mean 16.0733
_diffrn_measured_fraction_theta_full 0.891
_diffrn_measured_fraction_theta_max 0.891
_diffrn_measurement_details
;
#__ type_ start__ end____ width___ exp.time_
  1 omega  -59.00    2.00   1.0000    4.0000
omega____ theta____ kappa____ phi______ frames
    -      -19.4273  -57.0000  120.0000 61

#__ type_ start__ end____ width___ exp.time_
  2 omega  -27.00   93.00   1.0000    4.0000
omega____ theta____ kappa____ phi______ frames
    -       22.7867    0.0000 -180.0000 120

#__ type_ start__ end____ width___ exp.time_
  3 omega  -37.00   14.00   1.0000    4.0000
omega____ theta____ kappa____ phi______ frames
    -       22.7867  -57.0000    0.0000 51
;
_diffrn_measurement_device_type 'SuperNova, Dual, Cu at zero, Eos'
_diffrn_measurement_method '\w scans'
_diffrn_orient_matrix_UB_11 -0.0360884000
_diffrn_orient_matrix_UB_12 -0.0155555000
_diffrn_orient_matrix_UB_13 0.0196754000
_diffrn_orient_matrix_UB_21 0.0288692000
_diffrn_orient_matrix_UB_22 0.0189463000
_diffrn_orient_matrix_UB_23 0.0274332000
_diffrn_orient_matrix_UB_31 -0.0245466000
_diffrn_orient_matrix_UB_32 0.0451275000
_diffrn_orient_matrix_UB_33 -0.0047102000
_diffrn_radiation_monochromator mirror
_diffrn_radiation_type MoK\a
_diffrn_radiation_wavelength 0.71073
_diffrn_reflns_av_R_equivalents 0.0493
_diffrn_reflns_av_unetI/netI 0.0833
_diffrn_reflns_limit_h_max 10
_diffrn_reflns_limit_h_min -18
_diffrn_reflns_limit_k_max 9
_diffrn_reflns_limit_k_min -18
_diffrn_reflns_limit_l_max 26
_diffrn_reflns_limit_l_min -26
_diffrn_reflns_number 16250
_diffrn_reflns_theta_full 28.54
_diffrn_reflns_theta_max 28.54
_diffrn_reflns_theta_min 3.39
_diffrn_source 'SuperNova (Mo) X-ray Source'
_exptl_absorpt_coefficient_mu 3.562
_exptl_absorpt_correction_T_max 1.00000
_exptl_absorpt_correction_T_min 0.58859
_exptl_absorpt_correction_type multi-scan
_exptl_absorpt_process_details
;
CrysAlisPro, Agilent Technologies,
Version 1.171.36.28 (release 01-02-2013 CrysAlis171 .NET)
(compiled Feb  1 2013,16:14:44)
Empirical absorption correction using spherical harmonics,
 implemented in SCALE3 ABSPACK scaling algorithm.
;
_exptl_crystal_colour 'clear light colourless'
_exptl_crystal_colour_lustre clear
_exptl_crystal_colour_modifier light
_exptl_crystal_colour_primary colourless
_exptl_crystal_density_diffrn 1.820
_exptl_crystal_density_method 'not measured'
_exptl_crystal_description block
_exptl_crystal_F_000 2088
_exptl_crystal_size_max 0.18
_exptl_crystal_size_mid 0.15
_exptl_crystal_size_min 0.14
_refine_diff_density_max 1.135
_refine_diff_density_min -1.562
_refine_diff_density_rms 0.131
_refine_ls_extinction_method none
_refine_ls_goodness_of_fit_ref 1.050
_refine_ls_hydrogen_treatment constr
_refine_ls_matrix_type full
_refine_ls_number_parameters 545
_refine_ls_number_reflns 8889
_refine_ls_number_restraints 0
_refine_ls_restrained_S_all 1.050
_refine_ls_R_factor_all 0.0859
_refine_ls_R_factor_gt 0.0527
_refine_ls_shift/su_max 0.001
_refine_ls_shift/su_mean 0.000
_refine_ls_structure_factor_coef Fsqd
_refine_ls_weighting_details 'calc w=1/[\s^2^(Fo^2^)+(0.0431P)^2^+2.0727P] where P=(Fo^2^+2Fc^2^)/3'
_refine_ls_weighting_scheme calc
_refine_ls_wR_factor_gt 0.1074
_refine_ls_wR_factor_ref 0.1287
_reflns_number_gt 6160
_reflns_number_total 8889
_reflns_threshold_expression >2sigma(I)
_cod_data_source_file cs0c05005_si_008.cif
_cod_data_source_block hej_pc14
_cod_database_code 4518334
_chemical_oxdiff_formula 'C H'
_reflns_odcompleteness_completeness 99.70
_reflns_odcompleteness_iscentric 1
_reflns_odcompleteness_theta 26.32
_olex2_refinement_description
;
1. Fixed Uiso
 At 1.2 times of:
  All C(H) groups
 At 1.5 times of:
  All C(H,H,H) groups
2.a Aromatic/amide H refined with riding coordinates:
 C2(H2), C4(H4), C8(H8), C9(H9), C11(H11), C14(H14), C16(H16), C20(H20),
 C21(H21), C23(H23), C24(H24), C25(H25), C28(H28), C29(H29)
2.b Idealised Me refined as rotating group:
 C30(H30A,H30B,H30C), C31(H31A,H31B,H31C), C32(H32A,H32B,H32C), C34(H34A,H34B,
 H34C)
;
_olex2_date_sample_data_collection 2018-07-30
_olex2_submission_special_instructions 'No special instructions were received'

loop_
_space_group_symop_id
_space_group_symop_operation_xyz
1 'x, y, z'
2 '-x+1/2, y+1/2, -z+1/2'
3 '-x, -y, -z'
4 'x-1/2, -y-1/2, z-1/2'

loop_
_atom_site_label
_atom_site_type_symbol
_atom_site_fract_x
_atom_site_fract_y
_atom_site_fract_z
_atom_site_U_iso_or_equiv
_atom_site_adp_type
_atom_site_occupancy
_atom_site_calc_flag
_atom_site_disorder_assembly
_atom_site_disorder_group
_atom_site_refinement_flags_posn
Ir1 Ir 0.544951(18) 0.232232(19) 0.351250(12) 0.03830(10) Uani 1 d . . .
F1 F 0.5011(5) 0.4028(5) 0.5782(3) 0.126(2) Uani 1 d . . .
F2 F 0.2252(4) 0.3790(5) 0.4291(3) 0.126(2) Uani 1 d . . .
F3 F 0.1924(9) 0.0753(8) 0.1632(4) 0.212(5) Uani 1 d . . .
F4 F 0.2197(10) 0.1955(7) 0.1139(4) 0.220(6) Uani 1 d . . .
F5 F 0.3259(8) 0.0964(9) 0.1393(4) 0.223(6) Uani 1 d . . .
F6 F 0.3791(4) -0.1123(4) 0.3991(3) 0.112(2) Uani 1 d . . .
F7 F 0.7051(4) -0.0601(3) 0.4844(3) 0.0951(18) Uani 1 d . . .
F8 F 0.8582(7) 0.4553(6) 0.4482(6) 0.223(6) Uani 1 d . . .
F9 F 0.9719(7) 0.3716(9) 0.4440(6) 0.242(7) Uani 1 d . . .
F10 F 0.9246(8) 0.3900(7) 0.5262(4) 0.205(5) Uani 1 d . . .
N1 N 0.4045(4) 0.2356(4) 0.3062(3) 0.0461(14) Uani 1 d . . .
N2 N 0.6785(4) 0.2250(4) 0.4057(3) 0.0387(12) Uani 1 d . . .
N3 N 0.6046(4) 0.1826(4) 0.2676(3) 0.0395(13) Uani 1 d . . .
N4 N 0.6362(5) 0.2082(5) 0.1676(3) 0.0619(18) Uani 1 d . . .
N5 N 0.6396(4) 0.4384(4) 0.2242(3) 0.0538(16) Uani 1 d . . .
N6 N 0.5762(4) 0.3611(4) 0.3015(3) 0.0412(13) Uani 1 d . . .
C1 C 0.4760(5) 0.2954(5) 0.4198(3) 0.0437(16) Uani 1 d . . .
C2 C 0.5184(6) 0.3258(5) 0.4805(3) 0.0550(19) Uani 1 d . . .
H2 H 0.5847 0.3145 0.4939 0.066 Uiso 1 calc . . R
C3 C 0.4591(7) 0.3732(7) 0.5202(4) 0.074(3) Uani 1 d . . .
C4 C 0.3619(8) 0.3915(8) 0.5045(5) 0.092(3) Uani 1 d . . .
H4 H 0.3244 0.4220 0.5330 0.111 Uiso 1 calc . . R
C5 C 0.3217(7) 0.3634(7) 0.4452(5) 0.084(3) Uani 1 d . . .
C6 C 0.3759(5) 0.3152(6) 0.4015(4) 0.0545(19) Uani 1 d . . .
C7 C 0.3365(5) 0.2825(6) 0.3386(4) 0.058(2) Uani 1 d . . .
C8 C 0.2406(6) 0.2917(7) 0.3075(5) 0.084(3) Uani 1 d . . .
H8 H 0.1948 0.3289 0.3263 0.101 Uiso 1 calc . . R
C9 C 0.2128(7) 0.2475(8) 0.2502(6) 0.093(3) Uani 1 d . . .
H9 H 0.1477 0.2511 0.2316 0.111 Uiso 1 calc . . R
C10 C 0.2823(6) 0.1967(8) 0.2193(4) 0.075(3) Uani 1 d . . .
C11 C 0.3780(5) 0.1939(6) 0.2495(4) 0.059(2) Uani 1 d . . .
H11 H 0.4258 0.1616 0.2292 0.070 Uiso 1 calc . . R
C12 C 0.2581(8) 0.1461(15) 0.1583(6) 0.128(6) Uani 1 d . . .
C13 C 0.5335(5) 0.1010(5) 0.3901(3) 0.0431(16) Uani 1 d . . .
C14 C 0.4523(5) 0.0379(5) 0.3817(4) 0.0559(19) Uani 1 d . . .
H14 H 0.3937 0.0577 0.3584 0.067 Uiso 1 calc . . R
C15 C 0.4601(8) -0.0530(6) 0.4080(5) 0.076(3) Uani 1 d . . .
C16 C 0.5434(8) -0.0874(6) 0.4422(4) 0.074(3) Uani 1 d . . .
H16 H 0.5470 -0.1498 0.4588 0.089 Uiso 1 calc . . R
C17 C 0.6213(7) -0.0253(6) 0.4506(4) 0.063(2) Uani 1 d . . .
C18 C 0.6194(5) 0.0686(5) 0.4266(3) 0.0456(17) Uani 1 d . . .
C19 C 0.6984(5) 0.1386(5) 0.4375(3) 0.0464(17) Uani 1 d . . .
C20 C 0.7857(6) 0.1304(6) 0.4777(4) 0.066(2) Uani 1 d . . .
H20 H 0.8014 0.0717 0.4981 0.079 Uiso 1 calc . . R
C21 C 0.8496(6) 0.2069(7) 0.4883(4) 0.073(3) Uani 1 d . . .
H21 H 0.9061 0.2011 0.5173 0.088 Uiso 1 calc . . R
C22 C 0.8295(6) 0.2915(6) 0.4558(4) 0.064(2) Uani 1 d . . .
C23 C 0.7441(5) 0.2981(6) 0.4148(3) 0.0490(17) Uani 1 d . . .
H23 H 0.7308 0.3555 0.3923 0.059 Uiso 1 calc . . R
C24 C 0.6088(5) 0.0957(6) 0.2374(4) 0.057(2) Uani 1 d . . .
H24 H 0.5994 0.0357 0.2560 0.069 Uiso 1 calc . . R
C25 C 0.6284(6) 0.1097(6) 0.1780(4) 0.070(2) Uani 1 d . . .
H25 H 0.6359 0.0614 0.1480 0.084 Uiso 1 calc . . R
C26 C 0.6213(5) 0.2500(5) 0.2248(3) 0.0411(16) Uani 1 d . . .
C27 C 0.6140(4) 0.3502(5) 0.2454(3) 0.0403(15) Uani 1 d . . .
C28 C 0.6157(6) 0.5047(6) 0.2669(4) 0.064(2) Uani 1 d . . .
H28 H 0.6243 0.5713 0.2641 0.077 Uiso 1 calc . . R
C29 C 0.5771(6) 0.4572(5) 0.3144(4) 0.058(2) Uani 1 d . . .
H29 H 0.5546 0.4857 0.3503 0.070 Uiso 1 calc . . R
C30 C 0.6527(9) 0.2513(7) 0.1059(4) 0.096(3) Uani 1 d . . .
H30A H 0.6056 0.3021 0.0955 0.143 Uiso 1 calc . . GR
H30B H 0.6451 0.2027 0.0730 0.143 Uiso 1 calc . . GR
H30C H 0.7182 0.2776 0.1087 0.143 Uiso 1 calc . . GR
C31 C 0.6891(7) 0.4638(7) 0.1674(4) 0.089(3) Uani 1 d . . .
H31A H 0.7449 0.4220 0.1651 0.134 Uiso 1 calc . . GR
H31B H 0.7109 0.5298 0.1708 0.134 Uiso 1 calc . . GR
H31C H 0.6437 0.4560 0.1293 0.134 Uiso 1 calc . . GR
C35 C 0.8926(8) 0.3782(8) 0.4695(5) 0.081(3) Uani 1 d . . .
P1 P 0.91849(16) 0.29250(16) 0.26428(14) 0.0664(6) Uani 1 d . . .
F11 F 0.8731(8) 0.2180(5) 0.3067(6) 0.198(5) Uani 1 d . . .
F12 F 0.8501(4) 0.3710(3) 0.2915(3) 0.0980(19) Uani 1 d . . .
F13 F 0.9660(9) 0.3658(5) 0.2262(6) 0.228(6) Uani 1 d . . .
F14 F 0.9842(4) 0.2125(4) 0.2387(4) 0.138(3) Uani 1 d . . .
F15 F 0.8400(6) 0.2604(8) 0.2132(5) 0.216(6) Uani 1 d . . .
F16 F 0.9959(6) 0.3153(10) 0.3198(6) 0.235(6) Uani 1 d . . .
O1 O 0.4597(7) 0.4267(10) 0.1052(6) 0.197(6) Uani 1 d . . .
C32 C 0.3618(11) 0.4843(15) 0.1790(9) 0.197(9) Uani 1 d . . .
H32A H 0.2924 0.4859 0.1648 0.295 Uiso 1 calc . . GR
H32B H 0.3787 0.5379 0.2073 0.295 Uiso 1 calc . . GR
H32C H 0.3778 0.4248 0.2014 0.295 Uiso 1 calc . . GR
C33 C 0.4169(11) 0.4909(15) 0.1239(10) 0.147(7) Uani 1 d . . .
C34 C 0.4123(13) 0.5861(14) 0.0945(9) 0.192(8) Uani 1 d . . .
H34A H 0.4411 0.6328 0.1249 0.287 Uiso 1 calc . . GR
H34B H 0.3447 0.6029 0.0816 0.287 Uiso 1 calc . . GR
H34C H 0.4481 0.5856 0.0575 0.287 Uiso 1 calc . . GR

loop_
_atom_site_aniso_label
_atom_site_aniso_U_11
_atom_site_aniso_U_22
_atom_site_aniso_U_33
_atom_site_aniso_U_23
_atom_site_aniso_U_13
_atom_site_aniso_U_12
Ir1 0.03723(16) 0.03907(17) 0.03813(15) 0.00124(12) 0.00197(11) 0.00136(11)
F1 0.134(5) 0.172(6) 0.069(4) -0.055(4) 0.005(4) 0.037(5)
F2 0.067(3) 0.185(7) 0.130(5) -0.041(5) 0.023(4) 0.045(4)
F3 0.241(11) 0.261(12) 0.123(7) -0.037(8) -0.032(7) -0.112(10)
F4 0.353(15) 0.170(8) 0.104(6) -0.018(6) -0.123(9) 0.044(10)
F5 0.159(8) 0.367(16) 0.129(7) -0.144(9) -0.050(6) 0.017(9)
F6 0.121(5) 0.083(4) 0.130(5) 0.020(4) 0.002(4) -0.058(4)
F7 0.101(4) 0.063(3) 0.117(5) 0.035(3) -0.009(4) 0.014(3)
F8 0.170(8) 0.099(5) 0.361(15) 0.072(7) -0.151(9) -0.083(5)
F9 0.159(8) 0.286(13) 0.301(14) -0.125(12) 0.117(9) -0.152(9)
F10 0.302(12) 0.206(9) 0.089(5) 0.010(6) -0.055(7) -0.173(9)
N1 0.036(3) 0.056(4) 0.044(3) 0.004(3) -0.001(3) 0.003(3)
N2 0.040(3) 0.038(3) 0.037(3) 0.003(3) 0.001(2) 0.007(2)
N3 0.036(3) 0.037(3) 0.044(3) -0.003(3) -0.001(3) 0.002(2)
N4 0.062(4) 0.074(5) 0.050(4) -0.007(4) 0.009(3) 0.004(4)
N5 0.058(4) 0.055(4) 0.048(4) 0.018(3) 0.002(3) -0.007(3)
N6 0.046(3) 0.040(3) 0.035(3) 0.002(3) -0.001(3) 0.007(3)
C1 0.049(4) 0.040(4) 0.043(4) 0.008(3) 0.006(3) 0.005(3)
C2 0.063(5) 0.057(5) 0.045(4) -0.006(4) 0.006(4) 0.007(4)
C3 0.089(7) 0.080(6) 0.056(5) -0.018(5) 0.018(5) 0.000(5)
C4 0.080(7) 0.126(9) 0.074(7) -0.039(7) 0.021(6) 0.021(6)
C5 0.061(6) 0.093(7) 0.100(8) -0.009(6) 0.026(6) 0.019(5)
C6 0.043(4) 0.066(5) 0.057(5) -0.002(4) 0.014(4) 0.002(4)
C7 0.039(4) 0.067(5) 0.068(5) 0.009(4) 0.008(4) 0.003(4)
C8 0.045(5) 0.106(8) 0.100(8) -0.002(7) 0.001(5) 0.010(5)
C9 0.036(5) 0.138(10) 0.099(8) -0.008(7) -0.013(5) -0.013(5)
C10 0.049(5) 0.112(7) 0.060(5) 0.010(6) -0.012(4) -0.014(5)
C11 0.046(4) 0.080(5) 0.048(4) 0.007(4) -0.006(4) 0.003(4)
C12 0.049(6) 0.244(19) 0.083(9) -0.033(11) -0.027(6) -0.008(9)
C13 0.042(4) 0.046(4) 0.042(4) -0.004(3) 0.008(3) -0.007(3)
C14 0.050(4) 0.062(5) 0.055(5) 0.001(4) 0.003(4) -0.013(4)
C15 0.101(7) 0.059(5) 0.073(6) 0.004(5) 0.030(6) -0.031(5)
C16 0.107(8) 0.046(5) 0.070(6) 0.012(5) 0.015(6) -0.005(5)
C17 0.083(6) 0.053(5) 0.055(5) 0.012(4) 0.010(5) 0.007(5)
C18 0.056(4) 0.039(4) 0.042(4) 0.008(3) 0.007(3) 0.002(3)
C19 0.050(4) 0.048(4) 0.040(4) 0.003(3) 0.004(3) 0.013(3)
C20 0.065(5) 0.063(5) 0.065(5) 0.023(5) -0.014(4) 0.011(5)
C21 0.054(5) 0.093(7) 0.069(6) 0.019(5) -0.011(4) 0.003(5)
C22 0.067(5) 0.077(6) 0.040(4) 0.016(4) -0.022(4) -0.023(5)
C23 0.052(4) 0.052(4) 0.041(4) 0.005(4) -0.002(3) -0.006(4)
C24 0.061(5) 0.047(4) 0.065(5) -0.015(4) 0.009(4) 0.004(4)
C25 0.072(6) 0.064(6) 0.077(6) -0.032(5) 0.022(5) 0.002(5)
C26 0.034(3) 0.054(5) 0.034(3) -0.005(3) 0.000(3) -0.003(3)
C27 0.032(3) 0.044(4) 0.043(4) 0.005(3) -0.002(3) -0.001(3)
C28 0.076(6) 0.039(4) 0.076(6) -0.002(4) 0.000(5) 0.002(4)
C29 0.076(6) 0.040(4) 0.056(5) -0.005(4) -0.003(4) 0.008(4)
C30 0.124(9) 0.121(9) 0.042(5) -0.019(5) 0.014(6) -0.003(7)
C31 0.083(6) 0.109(8) 0.078(7) 0.035(6) 0.017(5) -0.021(6)
C35 0.072(6) 0.090(7) 0.076(7) 0.008(6) -0.020(6) -0.036(6)
P1 0.0469(12) 0.0547(13) 0.0977(19) -0.0013(13) 0.0081(13) -0.0027(10)
F11 0.300(12) 0.078(5) 0.248(12) 0.012(6) 0.176(10) 0.014(6)
F12 0.092(4) 0.063(3) 0.144(5) 0.002(3) 0.036(4) 0.021(3)
F13 0.353(13) 0.069(4) 0.309(13) 0.028(6) 0.245(12) 0.000(6)
F14 0.078(4) 0.085(4) 0.261(9) -0.056(5) 0.065(5) -0.004(3)
F15 0.099(6) 0.341(14) 0.191(10) -0.138(9) -0.058(6) 0.076(7)
F16 0.103(6) 0.333(14) 0.252(12) -0.155(12) -0.063(7) 0.058(8)
O1 0.123(8) 0.232(13) 0.219(12) -0.137(11) -0.061(8) 0.051(8)
C32 0.123(13) 0.26(2) 0.21(2) -0.038(18) 0.008(14) 0.026(14)
C33 0.086(10) 0.166(16) 0.172(18) -0.086(15) -0.063(11) 0.002(11)
C34 0.208(19) 0.170(16) 0.182(19) -0.042(16) -0.047(14) -0.049(15)

loop_
_atom_type_symbol
_atom_type_description
_atom_type_scat_dispersion_real
_atom_type_scat_dispersion_imag
_atom_type_scat_source
C C 0.0033 0.0016 'International Tables Vol C Tables 4.2.6.8 and 6.1.1.4'
H H 0.0000 0.0000 'International Tables Vol C Tables 4.2.6.8 and 6.1.1.4'
F F 0.0171 0.0103 'International Tables Vol C Tables 4.2.6.8 and 6.1.1.4'
Ir Ir -1.4442 7.9887 'International Tables Vol C Tables 4.2.6.8 and 6.1.1.4'
N N 0.0061 0.0033 'International Tables Vol C Tables 4.2.6.8 and 6.1.1.4'
O O 0.0106 0.0060 'International Tables Vol C Tables 4.2.6.8 and 6.1.1.4'
P P 0.1023 0.0942 'International Tables Vol C Tables 4.2.6.8 and 6.1.1.4'

loop_
_geom_angle_atom_site_label_1
_geom_angle_atom_site_label_2
_geom_angle_atom_site_label_3
_geom_angle
_geom_angle_site_symmetry_1
_geom_angle_site_symmetry_3
_geom_angle_publ_flag
N1 Ir1 N2 173.4(2) . . ?
N1 Ir1 N3 93.0(2) . . ?
N1 Ir1 N6 89.0(2) . . ?
N2 Ir1 N3 92.6(2) . . ?
N2 Ir1 N6 95.7(2) . . ?
N3 Ir1 N6 75.6(2) . . ?
C1 Ir1 N1 80.2(3) . . ?
C1 Ir1 N2 94.7(2) . . ?
C1 Ir1 N3 170.1(2) . . ?
C1 Ir1 N6 97.0(2) . . ?
C1 Ir1 C13 92.3(3) . . ?
C13 Ir1 N1 95.6(2) . . ?
C13 Ir1 N2 80.4(2) . . ?
C13 Ir1 N3 95.6(2) . . ?
C13 Ir1 N6 170.3(2) . . ?
C7 N1 Ir1 115.7(5) . . ?
C11 N1 Ir1 123.4(5) . . ?
C11 N1 C7 120.9(7) . . ?
C19 N2 Ir1 115.3(4) . . ?
C23 N2 Ir1 125.4(5) . . ?
C23 N2 C19 119.2(6) . . ?
C24 N3 Ir1 135.0(5) . . ?
C26 N3 Ir1 116.0(4) . . ?
C26 N3 C24 106.7(6) . . ?
C25 N4 C30 124.1(7) . . ?
C26 N4 C25 104.9(7) . . ?
C26 N4 C30 130.9(7) . . ?
C27 N5 C31 129.5(7) . . ?
C28 N5 C27 107.8(6) . . ?
C28 N5 C31 122.7(7) . . ?
C27 N6 Ir1 116.8(4) . . ?
C27 N6 C29 106.8(6) . . ?
C29 N6 Ir1 136.0(5) . . ?
C2 C1 Ir1 127.0(5) . . ?
C2 C1 C6 118.7(7) . . ?
C6 C1 Ir1 114.2(5) . . ?
C1 C2 H2 120.8 . . ?
C3 C2 C1 118.5(7) . . ?
C3 C2 H2 120.8 . . ?
F1 C3 C2 117.8(9) . . ?
F1 C3 C4 118.0(8) . . ?
C4 C3 C2 124.2(9) . . ?
C3 C4 H4 121.5 . . ?
C3 C4 C5 117.0(9) . . ?
C5 C4 H4 121.5 . . ?
F2 C5 C4 118.1(9) . . ?
F2 C5 C6 119.0(9) . . ?
C4 C5 C6 122.9(9) . . ?
C1 C6 C5 118.7(8) . . ?
C1 C6 C7 116.2(6) . . ?
C5 C6 C7 125.1(8) . . ?
N1 C7 C6 113.4(6) . . ?
N1 C7 C8 117.4(8) . . ?
C8 C7 C6 129.2(8) . . ?
C7 C8 H8 119.2 . . ?
C9 C8 C7 121.6(9) . . ?
C9 C8 H8 119.2 . . ?
C8 C9 H9 120.1 . . ?
C8 C9 C10 119.8(9) . . ?
C10 C9 H9 120.1 . . ?
C9 C10 C12 123.1(9) . . ?
C11 C10 C9 117.3(9) . . ?
C11 C10 C12 119.6(10) . . ?
N1 C11 C10 122.8(8) . . ?
N1 C11 H11 118.6 . . ?
C10 C11 H11 118.6 . . ?
F3 C12 C10 111.8(12) . . ?
F4 C12 F3 103.4(11) . . ?
F4 C12 F5 109.4(14) . . ?
F4 C12 C10 115.7(16) . . ?
F5 C12 F3 98.5(17) . . ?
F5 C12 C10 116.0(10) . . ?
C14 C13 Ir1 127.4(5) . . ?
C18 C13 Ir1 114.4(5) . . ?
C18 C13 C14 118.1(6) . . ?
C13 C14 H14 120.2 . . ?
C15 C14 C13 119.6(8) . . ?
C15 C14 H14 120.2 . . ?
C14 C15 F6 117.9(9) . . ?
C16 C15 F6 118.4(8) . . ?
C16 C15 C14 123.7(8) . . ?
C15 C16 H16 121.9 . . ?
C15 C16 C17 116.2(8) . . ?
C17 C16 H16 121.9 . . ?
F7 C17 C18 119.8(8) . . ?
C16 C17 F7 116.2(7) . . ?
C16 C17 C18 123.9(8) . . ?
C13 C18 C19 115.9(6) . . ?
C17 C18 C13 118.5(7) . . ?
C17 C18 C19 125.6(7) . . ?
N2 C19 C18 113.5(6) . . ?
N2 C19 C20 118.3(7) . . ?
C20 C19 C18 128.1(7) . . ?
C19 C20 H20 119.2 . . ?
C21 C20 C19 121.5(8) . . ?
C21 C20 H20 119.2 . . ?
C20 C21 H21 120.3 . . ?
C22 C21 C20 119.4(8) . . ?
C22 C21 H21 120.3 . . ?
C21 C22 C23 118.6(8) . . ?
C21 C22 C35 121.0(8) . . ?
C23 C22 C35 120.0(8) . . ?
N2 C23 C22 122.8(7) . . ?
N2 C23 H23 118.6 . . ?
C22 C23 H23 118.6 . . ?
N3 C24 H24 125.3 . . ?
C25 C24 N3 109.4(8) . . ?
C25 C24 H24 125.3 . . ?
N4 C25 H25 125.7 . . ?
C24 C25 N4 108.7(7) . . ?
C24 C25 H25 125.7 . . ?
N3 C26 N4 110.4(6) . . ?
N3 C26 C27 116.4(6) . . ?
N4 C26 C27 133.1(7) . . ?
N5 C27 C26 136.8(7) . . ?
N6 C27 N5 108.8(6) . . ?
N6 C27 C26 114.3(6) . . ?
N5 C28 H28 126.2 . . ?
N5 C28 C29 107.5(7) . . ?
C29 C28 H28 126.2 . . ?
N6 C29 H29 125.5 . . ?
C28 C29 N6 109.1(7) . . ?
C28 C29 H29 125.5 . . ?
N4 C30 H30A 109.5 . . ?
N4 C30 H30B 109.5 . . ?
N4 C30 H30C 109.5 . . ?
H30A C30 H30B 109.5 . . ?
H30A C30 H30C 109.5 . . ?
H30B C30 H30C 109.5 . . ?
N5 C31 H31A 109.5 . . ?
N5 C31 H31B 109.5 . . ?
N5 C31 H31C 109.5 . . ?
H31A C31 H31B 109.5 . . ?
H31A C31 H31C 109.5 . . ?
H31B C31 H31C 109.5 . . ?
F8 C35 F9 102.7(11) . . ?
F8 C35 F10 108.4(12) . . ?
F8 C35 C22 116.1(9) . . ?
F9 C35 C22 111.5(11) . . ?
F10 C35 F9 101.0(10) . . ?
F10 C35 C22 115.4(9) . . ?
F11 P1 F12 87.7(4) . . ?
F11 P1 F14 90.4(4) . . ?
F13 P1 F11 177.0(8) . . ?
F13 P1 F12 92.0(4) . . ?
F13 P1 F14 89.9(4) . . ?
F13 P1 F15 98.0(7) . . ?
F13 P1 F16 87.8(7) . . ?
F14 P1 F12 178.1(4) . . ?
F15 P1 F11 84.9(6) . . ?
F15 P1 F12 93.2(4) . . ?
F15 P1 F14 86.4(4) . . ?
F15 P1 F16 174.0(8) . . ?
F16 P1 F11 89.3(8) . . ?
F16 P1 F12 88.3(4) . . ?
F16 P1 F14 91.9(5) . . ?
H32A C32 H32B 109.5 . . ?
H32A C32 H32C 109.5 . . ?
H32B C32 H32C 109.5 . . ?
C33 C32 H32A 109.5 . . ?
C33 C32 H32B 109.5 . . ?
C33 C32 H32C 109.5 . . ?
O1 C33 C32 123(2) . . ?
O1 C33 C34 124(2) . . ?
C32 C33 C34 113.1(18) . . ?
C33 C34 H34A 109.5 . . ?
C33 C34 H34B 109.5 . . ?
C33 C34 H34C 109.5 . . ?
H34A C34 H34B 109.5 . . ?
H34A C34 H34C 109.5 . . ?
H34B C34 H34C 109.5 . . ?

loop_
_geom_bond_atom_site_label_1
_geom_bond_atom_site_label_2
_geom_bond_distance
_geom_bond_site_symmetry_2
_geom_bond_publ_flag
Ir1 N1 2.039(6) . ?
Ir1 N2 2.041(5) . ?
Ir1 N3 2.124(5) . ?
Ir1 N6 2.130(5) . ?
Ir1 C1 2.000(7) . ?
Ir1 C13 2.001(7) . ?
F1 C3 1.347(10) . ?
F2 C5 1.339(10) . ?
F3 C12 1.338(17) . ?
F4 C12 1.223(16) . ?
F5 C12 1.251(15) . ?
F6 C15 1.371(9) . ?
F7 C17 1.364(9) . ?
F8 C35 1.228(12) . ?
F9 C35 1.261(13) . ?
F10 C35 1.230(11) . ?
N1 C7 1.372(9) . ?
N1 C11 1.334(9) . ?
N2 C19 1.380(8) . ?
N2 C23 1.349(9) . ?
N3 C24 1.361(9) . ?
N3 C26 1.330(8) . ?
N4 C25 1.385(10) . ?
N4 C26 1.364(9) . ?
N4 C30 1.462(11) . ?
N5 C27 1.356(8) . ?
N5 C28 1.345(9) . ?
N5 C31 1.473(9) . ?
N6 C27 1.342(8) . ?
N6 C29 1.354(9) . ?
C1 C2 1.402(10) . ?
C1 C6 1.403(9) . ?
C2 H2 0.9300 . ?
C2 C3 1.386(10) . ?
C3 C4 1.354(12) . ?
C4 H4 0.9300 . ?
C4 C5 1.357(13) . ?
C5 C6 1.405(11) . ?
C6 C7 1.438(11) . ?
C7 C8 1.401(11) . ?
C8 H8 0.9300 . ?
C8 C9 1.362(14) . ?
C9 H9 0.9300 . ?
C9 C10 1.393(14) . ?
C10 C11 1.385(10) . ?
C10 C12 1.461(15) . ?
C11 H11 0.9300 . ?
C13 C14 1.405(9) . ?
C13 C18 1.399(9) . ?
C14 H14 0.9300 . ?
C14 C15 1.371(11) . ?
C15 C16 1.360(12) . ?
C16 H16 0.9300 . ?
C16 C17 1.362(11) . ?
C17 C18 1.390(10) . ?
C18 C19 1.447(9) . ?
C19 C20 1.384(9) . ?
C20 H20 0.9300 . ?
C20 C21 1.372(11) . ?
C21 H21 0.9300 . ?
C21 C22 1.364(12) . ?
C22 C23 1.372(9) . ?
C22 C35 1.484(12) . ?
C23 H23 0.9300 . ?
C24 H24 0.9300 . ?
C24 C25 1.315(11) . ?
C25 H25 0.9300 . ?
C26 C27 1.457(9) . ?
C28 H28 0.9300 . ?
C28 C29 1.347(10) . ?
C29 H29 0.9300 . ?
C30 H30A 0.9600 . ?
C30 H30B 0.9600 . ?
C30 H30C 0.9600 . ?
C31 H31A 0.9600 . ?
C31 H31B 0.9600 . ?
C31 H31C 0.9600 . ?
P1 F11 1.533(8) . ?
P1 F12 1.578(5) . ?
P1 F13 1.481(7) . ?
P1 F14 1.555(6) . ?
P1 F15 1.494(8) . ?
P1 F16 1.513(8) . ?
O1 C33 1.154(16) . ?
C32 H32A 0.9600 . ?
C32 H32B 0.9600 . ?
C32 H32C 0.9600 . ?
C32 C33 1.45(2) . ?
C33 C34 1.45(2) . ?
C34 H34A 0.9600 . ?
C34 H34B 0.9600 . ?
C34 H34C 0.9600 . ?

loop_
_geom_torsion_atom_site_label_1
_geom_torsion_atom_site_label_2
_geom_torsion_atom_site_label_3
_geom_torsion_atom_site_label_4
_geom_torsion
_geom_torsion_site_symmetry_1
_geom_torsion_site_symmetry_2
_geom_torsion_site_symmetry_3
_geom_torsion_site_symmetry_4
_geom_torsion_publ_flag
Ir1 N1 C7 C6 -4.2(8) . . . . ?
Ir1 N1 C7 C8 176.0(6) . . . . ?
Ir1 N1 C11 C10 180.0(7) . . . . ?
Ir1 N2 C19 C18 -0.5(7) . . . . ?
Ir1 N2 C19 C20 -177.0(5) . . . . ?
Ir1 N2 C23 C22 174.9(6) . . . . ?
Ir1 N3 C24 C25 161.8(5) . . . . ?
Ir1 N3 C26 N4 -165.4(4) . . . . ?
Ir1 N3 C26 C27 10.8(7) . . . . ?
Ir1 N6 C27 N5 -173.1(4) . . . . ?
Ir1 N6 C27 C26 4.2(7) . . . . ?
Ir1 N6 C29 C28 172.0(5) . . . . ?
Ir1 C1 C2 C3 176.4(6) . . . . ?
Ir1 C1 C6 C5 -177.2(6) . . . . ?
Ir1 C1 C6 C7 3.6(9) . . . . ?
Ir1 C13 C14 C15 174.8(6) . . . . ?
Ir1 C13 C18 C17 -174.3(6) . . . . ?
Ir1 C13 C18 C19 7.7(8) . . . . ?
F1 C3 C4 C5 178.3(10) . . . . ?
F2 C5 C6 C1 -177.3(8) . . . . ?
F2 C5 C6 C7 1.8(14) . . . . ?
F6 C15 C16 C17 -179.0(8) . . . . ?
F7 C17 C18 C13 177.7(6) . . . . ?
F7 C17 C18 C19 -4.4(12) . . . . ?
N1 Ir1 N2 C19 56(2) . . . . ?
N1 Ir1 N2 C23 -120.4(19) . . . . ?
N1 Ir1 N3 C24 -78.2(7) . . . . ?
N1 Ir1 N3 C26 81.8(5) . . . . ?
N1 Ir1 N6 C27 -92.4(5) . . . . ?
N1 Ir1 N6 C29 95.7(7) . . . . ?
N1 Ir1 C1 C2 179.7(7) . . . . ?
N1 Ir1 C1 C6 -4.5(5) . . . . ?
N1 Ir1 C13 C14 3.2(7) . . . . ?
N1 Ir1 C13 C18 179.2(5) . . . . ?
N1 C7 C8 C9 6.7(14) . . . . ?
N2 Ir1 N1 C7 44(2) . . . . ?
N2 Ir1 N1 C11 -134.5(18) . . . . ?
N2 Ir1 N3 C24 98.3(7) . . . . ?
N2 Ir1 N3 C26 -101.7(5) . . . . ?
N2 Ir1 N6 C27 92.1(5) . . . . ?
N2 Ir1 N6 C29 -79.8(7) . . . . ?
N2 Ir1 C1 C2 3.9(6) . . . . ?
N2 Ir1 C1 C6 179.7(5) . . . . ?
N2 Ir1 C13 C14 177.9(7) . . . . ?
N2 Ir1 C13 C18 -6.0(5) . . . . ?
N2 C19 C20 C21 2.7(12) . . . . ?
N3 Ir1 N1 C7 -167.9(5) . . . . ?
N3 Ir1 N1 C11 13.4(6) . . . . ?
N3 Ir1 N2 C19 -91.7(5) . . . . ?
N3 Ir1 N2 C23 91.7(6) . . . . ?
N3 Ir1 N6 C27 0.9(4) . . . . ?
N3 Ir1 N6 C29 -171.0(7) . . . . ?
N3 Ir1 C1 C2 -133.5(12) . . . . ?
N3 Ir1 C1 C6 42.3(17) . . . . ?
N3 Ir1 C13 C14 -90.4(6) . . . . ?
N3 Ir1 C13 C18 85.7(5) . . . . ?
N3 C24 C25 N4 -0.8(10) . . . . ?
N3 C26 C27 N5 166.4(7) . . . . ?
N3 C26 C27 N6 -9.9(8) . . . . ?
N4 C26 C27 N5 -18.5(13) . . . . ?
N4 C26 C27 N6 165.2(7) . . . . ?
N5 C28 C29 N6 -0.3(9) . . . . ?
N6 Ir1 N1 C7 -92.4(5) . . . . ?
N6 Ir1 N1 C11 88.9(6) . . . . ?
N6 Ir1 N2 C19 -167.5(5) . . . . ?
N6 Ir1 N2 C23 15.9(6) . . . . ?
N6 Ir1 N3 C24 -166.4(7) . . . . ?
N6 Ir1 N3 C26 -6.5(4) . . . . ?
N6 Ir1 C1 C2 -92.5(6) . . . . ?
N6 Ir1 C1 C6 83.3(5) . . . . ?
N6 Ir1 C13 C14 -114.8(13) . . . . ?
N6 Ir1 C13 C18 61.2(16) . . . . ?
C1 Ir1 N1 C7 4.9(5) . . . . ?
C1 Ir1 N1 C11 -173.8(6) . . . . ?
C1 Ir1 N2 C19 95.0(5) . . . . ?
C1 Ir1 N2 C23 -81.6(6) . . . . ?
C1 Ir1 N3 C24 -124.2(14) . . . . ?
C1 Ir1 N3 C26 35.8(16) . . . . ?
C1 Ir1 N6 C27 -172.4(5) . . . . ?
C1 Ir1 N6 C29 15.7(7) . . . . ?
C1 Ir1 C13 C14 83.5(7) . . . . ?
C1 Ir1 C13 C18 -100.4(5) . . . . ?
C1 C2 C3 F1 -179.4(8) . . . . ?
C1 C2 C3 C4 0.7(14) . . . . ?
C1 C6 C7 N1 0.4(10) . . . . ?
C1 C6 C7 C8 -179.9(8) . . . . ?
C2 C1 C6 C5 -1.0(11) . . . . ?
C2 C1 C6 C7 179.8(7) . . . . ?
C2 C3 C4 C5 -1.8(17) . . . . ?
C3 C4 C5 F2 178.6(9) . . . . ?
C3 C4 C5 C6 1.6(17) . . . . ?
C4 C5 C6 C1 -0.2(15) . . . . ?
C4 C5 C6 C7 178.9(10) . . . . ?
C5 C6 C7 N1 -178.7(8) . . . . ?
C5 C6 C7 C8 1.0(14) . . . . ?
C6 C1 C2 C3 0.8(11) . . . . ?
C6 C7 C8 C9 -173.0(9) . . . . ?
C7 N1 C11 C10 1.4(12) . . . . ?
C7 C8 C9 C10 -4.1(16) . . . . ?
C8 C9 C10 C11 0.0(16) . . . . ?
C8 C9 C10 C12 179.0(13) . . . . ?
C9 C10 C11 N1 1.4(14) . . . . ?
C9 C10 C12 F3 -61.9(19) . . . . ?
C9 C10 C12 F4 56.0(19) . . . . ?
C9 C10 C12 F5 -173.8(14) . . . . ?
C11 N1 C7 C6 174.5(7) . . . . ?
C11 N1 C7 C8 -5.2(11) . . . . ?
C11 C10 C12 F3 117.0(13) . . . . ?
C11 C10 C12 F4 -125.0(13) . . . . ?
C11 C10 C12 F5 5(2) . . . . ?
C12 C10 C11 N1 -177.7(11) . . . . ?
C13 Ir1 N1 C7 96.2(5) . . . . ?
C13 Ir1 N1 C11 -82.5(6) . . . . ?
C13 Ir1 N2 C19 3.5(5) . . . . ?
C13 Ir1 N2 C23 -173.1(6) . . . . ?
C13 Ir1 N3 C24 17.7(7) . . . . ?
C13 Ir1 N3 C26 177.7(5) . . . . ?
C13 Ir1 N6 C27 26.1(16) . . . . ?
C13 Ir1 N6 C29 -145.8(13) . . . . ?
C13 Ir1 C1 C2 84.4(7) . . . . ?
C13 Ir1 C1 C6 -99.7(6) . . . . ?
C13 C14 C15 F6 179.6(7) . . . . ?
C13 C14 C15 C16 -0.6(13) . . . . ?
C13 C18 C19 N2 -4.7(9) . . . . ?
C13 C18 C19 C20 171.4(7) . . . . ?
C14 C13 C18 C17 2.2(10) . . . . ?
C14 C13 C18 C19 -175.9(6) . . . . ?
C14 C15 C16 C17 1.3(14) . . . . ?
C15 C16 C17 F7 -179.5(7) . . . . ?
C15 C16 C17 C18 -0.1(13) . . . . ?
C16 C17 C18 C13 -1.6(12) . . . . ?
C16 C17 C18 C19 176.2(8) . . . . ?
C17 C18 C19 N2 177.4(7) . . . . ?
C17 C18 C19 C20 -6.4(13) . . . . ?
C18 C13 C14 C15 -1.1(11) . . . . ?
C18 C19 C20 C21 -173.2(8) . . . . ?
C19 N2 C23 C22 -1.6(11) . . . . ?
C19 C20 C21 C22 -3.6(14) . . . . ?
C20 C21 C22 C23 1.9(14) . . . . ?
C20 C21 C22 C35 175.3(9) . . . . ?
C21 C22 C23 N2 0.7(13) . . . . ?
C21 C22 C35 F8 -165.4(12) . . . . ?
C21 C22 C35 F9 77.5(14) . . . . ?
C21 C22 C35 F10 -36.9(17) . . . . ?
C23 N2 C19 C18 176.4(6) . . . . ?
C23 N2 C19 C20 -0.1(10) . . . . ?
C23 C22 C35 F8 7.9(17) . . . . ?
C23 C22 C35 F9 -109.2(13) . . . . ?
C23 C22 C35 F10 136.4(12) . . . . ?
C24 N3 C26 N4 0.0(8) . . . . ?
C24 N3 C26 C27 176.2(6) . . . . ?
C25 N4 C26 N3 -0.5(8) . . . . ?
C25 N4 C26 C27 -175.8(7) . . . . ?
C26 N3 C24 C25 0.5(8) . . . . ?
C26 N4 C25 C24 0.8(9) . . . . ?
C27 N5 C28 C29 0.9(8) . . . . ?
C27 N6 C29 C28 -0.4(8) . . . . ?
C28 N5 C27 N6 -1.2(8) . . . . ?
C28 N5 C27 C26 -177.7(8) . . . . ?
C29 N6 C27 N5 1.0(7) . . . . ?
C29 N6 C27 C26 178.4(6) . . . . ?
C30 N4 C25 C24 -176.8(8) . . . . ?
C30 N4 C26 N3 176.9(8) . . . . ?
C30 N4 C26 C27 1.6(14) . . . . ?
C31 N5 C27 N6 176.0(7) . . . . ?
C31 N5 C27 C26 -0.4(13) . . . . ?
C31 N5 C28 C29 -176.5(7) . . . . ?
C35 C22 C23 N2 -172.7(8) . . . . ?
